data_8105679
loop_
_publ_author_name
'Ren-Shu, Wang'
'Jing, Feng'

_publ_section_title
;
 The crystal structure of
 bis(N,N-dimethylformamide-\kO)-tetrakis(9H-xanthene-9-carboxylic-carboxylate-\k2
 O:O&#x2032;)dicopper(II) - acetonitrile (1/2), C66H56Cu2N4O14
;
_journal_issue 3
_journal_name_full 'Zeitschrift f\"ur Kristallographie - New Crystal Structures'
_journal_page_first 453
_journal_page_last 454
_journal_paper_doi 10.1515/ncrs-2018-0464
_journal_volume 234
_journal_year 2019
_chemical_formula_moiety 'C31 H25 Cu N O7, C2 H3 N'
_chemical_formula_sum 'C33 H28 Cu N2 O7'
_chemical_formula_weight 628.11
_space_group_crystal_system triclinic
_space_group_IT_number 2
_space_group_name_Hall '-P 1'
_space_group_name_H-M_alt 'P -1'
_atom_sites_solution_hydrogens geom
_atom_sites_solution_primary dual
_cell_angle_alpha 77.782(4)
_cell_angle_beta 86.304(4)
_cell_angle_gamma 69.491(4)
_cell_formula_units_Z 2
_cell_length_a 11.0791(5)
_cell_length_b 11.5747(5)
_cell_length_c 12.4037(6)
_cell_measurement_reflns_used 5210
_cell_measurement_temperature 293(2)
_cell_measurement_theta_max 27.5600
_cell_measurement_theta_min 2.9820
_cell_volume 1455.97(12)
_computing_cell_refinement 'CrysAlisPro 1.171.38.41 (Rigaku OD, 2015)'
_computing_data_collection 'CrysAlisPro 1.171.38.41 (Rigaku OD, 2015)'
_computing_data_reduction 'CrysAlisPro 1.171.38.41 (Rigaku OD, 2015)'
_computing_molecular_graphics 'Olex2 (Dolomanov et al., 2009)'
_computing_publication_material 'Olex2 (Dolomanov et al., 2009)'
_computing_structure_refinement 'ShelXL (Sheldrick, 2015)'
_computing_structure_solution 'ShelXT (Sheldrick, 2015)'
_diffrn_ambient_temperature 293(2)
_diffrn_detector 'CCD plate'
_diffrn_detector_area_resol_mean 16.1213
_diffrn_detector_type Eos
_diffrn_measured_fraction_theta_full 0.999
_diffrn_measured_fraction_theta_max 0.979
_diffrn_measurement_details
;
List of Runs (angles in degrees, time in seconds):

  # Type    Start    End  Width  t~exp~   \w     \q     \k     \f   Frames
--------------------------------------------------------------------------
  1  \w     -4.00  83.00   1.00    5.79    --   15.49  77.00 -90.00   87
  2  \w     20.00  47.00   1.00    5.79    --  -16.12  77.00 -90.00   27
  3  \w     12.00  51.00   1.00    5.79    --  -16.12  77.00-180.00   39
  4  \w    -43.00  21.00   1.00    5.79    --  -16.12  77.00   0.00   64
  5  \w    -31.00  24.00   1.00    5.79    --  -16.12  77.00  60.00   55
  6  \w    -11.00  83.00   1.00    5.79    --   15.49  77.00 150.00   94
;
_diffrn_measurement_device 'four-circle diffractometer'
_diffrn_measurement_device_type 'Xcalibur, Eos, Gemini'
_diffrn_measurement_method '\w scans'
_diffrn_orient_matrix_type 'CrysAlisPro convention (1999,Acta A55,543-557)'
_diffrn_orient_matrix_UB_11 0.0510327000
_diffrn_orient_matrix_UB_12 0.0074068000
_diffrn_orient_matrix_UB_13 -0.0351112000
_diffrn_orient_matrix_UB_21 -0.0147778000
_diffrn_orient_matrix_UB_22 -0.0338995000
_diffrn_orient_matrix_UB_23 -0.0355765000
_diffrn_orient_matrix_UB_31 -0.0430128000
_diffrn_orient_matrix_UB_32 0.0570904000
_diffrn_orient_matrix_UB_33 -0.0304190000
_diffrn_radiation_monochromator graphite
_diffrn_radiation_probe x-ray
_diffrn_radiation_type MoK\a
_diffrn_radiation_wavelength 0.71073
_diffrn_reflns_av_R_equivalents 0.0215
_diffrn_reflns_av_unetI/netI 0.0434
_diffrn_reflns_Laue_measured_fraction_full 0.999
_diffrn_reflns_Laue_measured_fraction_max 0.979
_diffrn_reflns_limit_h_max 14
_diffrn_reflns_limit_h_min -12
_diffrn_reflns_limit_k_max 13
_diffrn_reflns_limit_k_min -14
_diffrn_reflns_limit_l_max 15
_diffrn_reflns_limit_l_min -15
_diffrn_reflns_number 11692
_diffrn_reflns_point_group_measured_fraction_full 0.999
_diffrn_reflns_point_group_measured_fraction_max 0.979
_diffrn_reflns_theta_full 25.242
_diffrn_reflns_theta_max 26.997
_diffrn_reflns_theta_min 2.554
_diffrn_source 'fine-focus sealed X-ray tube'
_diffrn_source_type 'Enhance (Mo) X-ray Source'
_exptl_absorpt_coefficient_mu 0.803
_exptl_absorpt_correction_T_max 1.00000
_exptl_absorpt_correction_T_min 0.91905
_exptl_absorpt_correction_type multi-scan
_exptl_absorpt_process_details
;
CrysAlisPro 1.171.38.41 (Rigaku Oxford Diffraction, 2015)
Empirical absorption correction using spherical harmonics,
 implemented in SCALE3 ABSPACK scaling algorithm.
;
_exptl_crystal_colour 'metallic light green'
_exptl_crystal_colour_lustre metallic
_exptl_crystal_colour_modifier light
_exptl_crystal_colour_primary green
_exptl_crystal_density_diffrn 1.433
_exptl_crystal_description block
_exptl_crystal_F_000 650
_exptl_crystal_size_max 0.22
_exptl_crystal_size_mid 0.19
_exptl_crystal_size_min 0.18
_refine_diff_density_max 0.305
_refine_diff_density_min -0.279
_refine_diff_density_rms 0.051
_refine_ls_extinction_coef .
_refine_ls_extinction_method none
_refine_ls_goodness_of_fit_ref 1.032
_refine_ls_hydrogen_treatment constr
_refine_ls_matrix_type full
_refine_ls_number_parameters 391
_refine_ls_number_reflns 6227
_refine_ls_number_restraints 1
_refine_ls_restrained_S_all 1.032
_refine_ls_R_factor_all 0.0469
_refine_ls_R_factor_gt 0.0361
_refine_ls_shift/su_max 0.001
_refine_ls_shift/su_mean 0.000
_refine_ls_structure_factor_coef Fsqd
_refine_ls_weighting_details 'w=1/[\s^2^(Fo^2^)+(0.0326P)^2^+0.3072P] where P=(Fo^2^+2Fc^2^)/3'
_refine_ls_weighting_scheme calc
_refine_ls_wR_factor_gt 0.0770
_refine_ls_wR_factor_ref 0.0830
_reflns_Friedel_coverage 0.000
_reflns_Friedel_fraction_full .
_reflns_Friedel_fraction_max .
_reflns_number_gt 5277
_reflns_number_total 6227
_reflns_threshold_expression 'I > 2\s(I)'
_cod_data_source_file suppl_ncrs-2018-0464_suppl.cif
_cod_data_source_block exp_5946
_cod_database_code 8105679
_shelx_space_group_comment
;
The symmetry employed for this shelxl refinement is uniquely defined
by the following loop, which should always be used as a source of
symmetry information in preference to the above space-group names.
They are only intended as comments.
;
_shelx_estimated_absorpt_t_max 0.869
_shelx_estimated_absorpt_t_min 0.843
_reflns_odcompleteness_completeness 99.87
_reflns_odcompleteness_iscentric 1
_reflns_odcompleteness_theta 26.32
_olex2_refinement_description
;
1. Fixed Uiso
 At 1.2 times of:
  All C(H) groups
 At 1.5 times of:
  All C(H,H,H) groups
2. Rigid bond restraints
 O7, C29
 with sigma for 1-2 distances of 0.005 and sigma for 1-3 distances of 0.005
3.a Ternary CH refined with riding coordinates:
 C1(H1), C16(H16)
3.b Aromatic/amide H refined with riding coordinates:
 C29(H29), C3(H3), C18(H18), C19(H19), C12(H12), C9(H9), C6(H6), C5(H5),
 C27(H27), C10(H10), C11(H11), C4(H4), C24(H24), C21(H21), C20(H20), C25(H25),
 C26(H26)
3.c Idealised Me refined as rotating group:
 C31(H31A,H31B,H31C), C30(H30A,H30B,H30C), C33(H33A,H33B,H33C)
;

loop_
_space_group_symop_operation_xyz
'x, y, z'
'-x, -y, -z'

loop_
_atom_site_label
_atom_site_type_symbol
_atom_site_fract_x
_atom_site_fract_y
_atom_site_fract_z
_atom_site_U_iso_or_equiv
_atom_site_adp_type
_atom_site_occupancy
_atom_site_site_symmetry_order
_atom_site_calc_flag
_atom_site_refinement_flags_posn
_atom_site_refinement_flags_adp
_atom_site_refinement_flags_occupancy
_atom_site_disorder_assembly
_atom_site_disorder_group
Cu1 Cu 0.40458(2) 0.45576(2) 0.51231(2) 0.02469(8) Uani 1 1 d . . . . .
O1 O 0.54020(18) 0.71482(16) 0.00253(15) 0.0673(5) Uani 1 1 d . . . . .
O2 O 0.41485(14) 0.46165(13) 0.35307(11) 0.0359(3) Uani 1 1 d . . . . .
O3 O 0.57462(14) 0.54092(14) 0.33147(11) 0.0374(3) Uani 1 1 d . . . . .
O4 O 0.7095(2) -0.01371(18) 0.42413(17) 0.0696(5) Uani 1 1 d . . . . .
O5 O 0.53535(14) 0.28645(12) 0.53747(12) 0.0356(3) Uani 1 1 d . . . . .
O6 O 0.69722(14) 0.36228(12) 0.51851(12) 0.0379(3) Uani 1 1 d . . . . .
O7 O 0.23464(14) 0.40557(14) 0.55135(12) 0.0398(4) Uani 1 1 d . U . . .
N1 N 0.04749(18) 0.44364(19) 0.64540(16) 0.0462(5) Uani 1 1 d . . . . .
N2 N 0.8470(3) 0.7900(3) 0.1032(3) 0.1095(11) Uani 1 1 d . . . . .
C1 C 0.4798(2) 0.5248(2) 0.17049(15) 0.0352(5) Uani 1 1 d . . . . .
H1 H 0.444378 0.463147 0.155375 0.042 Uiso 1 1 calc R . . . .
C2 C 0.3848(2) 0.6552(2) 0.12706(16) 0.0366(5) Uani 1 1 d . . . . .
C3 C 0.2595(2) 0.6934(2) 0.1640(2) 0.0510(6) Uani 1 1 d . . . . .
H3 H 0.233909 0.638166 0.218434 0.061 Uiso 1 1 calc R . . . .
C4 C 0.1709(3) 0.8105(3) 0.1231(2) 0.0629(7) Uani 1 1 d . . . . .
H4 H 0.087011 0.833245 0.149274 0.075 Uiso 1 1 calc R . . . .
C5 C 0.2076(3) 0.8935(3) 0.0432(2) 0.0649(8) Uani 1 1 d . . . . .
H5 H 0.148630 0.972758 0.014897 0.078 Uiso 1 1 calc R . . . .
C6 C 0.3314(3) 0.8590(2) 0.0054(2) 0.0630(8) Uani 1 1 d . . . . .
H6 H 0.356774 0.915030 -0.048441 0.076 Uiso 1 1 calc R . . . .
C7 C 0.4188(2) 0.7410(2) 0.04717(19) 0.0459(6) Uani 1 1 d . . . . .
C8 C 0.6312(2) 0.5973(2) 0.03547(18) 0.0456(6) Uani 1 1 d . . . . .
C9 C 0.7491(3) 0.5779(3) -0.0165(2) 0.0600(7) Uani 1 1 d . . . . .
H9 H 0.762791 0.642543 -0.068892 0.072 Uiso 1 1 calc R . . . .
C10 C 0.8446(3) 0.4642(3) 0.0093(2) 0.0643(8) Uani 1 1 d . . . . .
H10 H 0.923823 0.450975 -0.025552 0.077 Uiso 1 1 calc R . . . .
C11 C 0.8249(3) 0.3689(3) 0.0861(2) 0.0691(8) Uani 1 1 d . . . . .
H11 H 0.890262 0.290956 0.103341 0.083 Uiso 1 1 calc R . . . .
C12 C 0.7072(3) 0.3893(2) 0.1381(2) 0.0573(7) Uani 1 1 d . . . . .
H12 H 0.694537 0.324311 0.190646 0.069 Uiso 1 1 calc R . . . .
C13 C 0.6080(2) 0.5037(2) 0.11379(16) 0.0383(5) Uani 1 1 d . . . . .
C14 C 0.4919(2) 0.50644(18) 0.29605(15) 0.0310(4) Uani 1 1 d . . . . .
C15 C 0.6521(2) 0.27406(18) 0.53719(15) 0.0299(4) Uani 1 1 d . . . . .
C16 C 0.7531(2) 0.14110(18) 0.55913(17) 0.0345(5) Uani 1 1 d . . . . .
H16 H 0.814280 0.138371 0.614115 0.041 Uiso 1 1 calc R . . . .
C17 C 0.8275(2) 0.11612(19) 0.45487(19) 0.0392(5) Uani 1 1 d . . . . .
C18 C 0.9247(2) 0.1643(2) 0.4189(2) 0.0516(6) Uani 1 1 d . . . . .
H18 H 0.946734 0.211774 0.460960 0.062 Uiso 1 1 calc R . . . .
C19 C 0.9893(3) 0.1434(3) 0.3224(3) 0.0689(8) Uani 1 1 d . . . . .
H19 H 1.054163 0.176541 0.299619 0.083 Uiso 1 1 calc R . . . .
C20 C 0.9577(4) 0.0740(3) 0.2607(3) 0.0825(11) Uani 1 1 d . . . . .
H20 H 1.000790 0.060475 0.195164 0.099 Uiso 1 1 calc R . . . .
C21 C 0.8633(3) 0.0239(3) 0.2938(2) 0.0748(9) Uani 1 1 d . . . . .
H21 H 0.841957 -0.023279 0.251056 0.090 Uiso 1 1 calc R . . . .
C22 C 0.7997(3) 0.0440(2) 0.3919(2) 0.0526(6) Uani 1 1 d . . . . .
C23 C 0.6812(2) -0.0342(2) 0.5349(2) 0.0542(7) Uani 1 1 d . . . . .
C24 C 0.6349(3) -0.1322(3) 0.5742(3) 0.0773(10) Uani 1 1 d . . . . .
H24 H 0.621701 -0.178703 0.526348 0.093 Uiso 1 1 calc R . . . .
C25 C 0.6089(3) -0.1597(3) 0.6840(4) 0.0871(11) Uani 1 1 d . . . . .
H25 H 0.577593 -0.225028 0.710770 0.104 Uiso 1 1 calc R . . . .
C26 C 0.6284(3) -0.0919(3) 0.7550(3) 0.0811(10) Uani 1 1 d . . . . .
H26 H 0.611565 -0.111714 0.829760 0.097 Uiso 1 1 calc R . . . .
C27 C 0.6735(3) 0.0067(2) 0.7145(2) 0.0599(7) Uani 1 1 d . . . . .
H27 H 0.686671 0.052874 0.762740 0.072 Uiso 1 1 calc R . . . .
C28 C 0.6992(2) 0.03730(19) 0.6039(2) 0.0410(5) Uani 1 1 d . . . . .
C29 C 0.1540(2) 0.4654(2) 0.61136(19) 0.0431(5) Uani 1 1 d . U . . .
H29 H 0.169781 0.530380 0.634093 0.052 Uiso 1 1 calc R . . . .
C30 C -0.0443(3) 0.5183(3) 0.7146(3) 0.0878(11) Uani 1 1 d . . . . .
H30A H -0.015295 0.583220 0.727652 0.132 Uiso 1 1 calc GR . . . .
H30B H -0.051530 0.465166 0.783664 0.132 Uiso 1 1 calc GR . . . .
H30C H -0.126940 0.556013 0.678216 0.132 Uiso 1 1 calc GR . . . .
C31 C 0.0188(3) 0.3405(2) 0.6168(2) 0.0609(7) Uani 1 1 d . . . . .
H31A H 0.079305 0.305607 0.563194 0.091 Uiso 1 1 calc GR . . . .
H31B H -0.066963 0.371206 0.586631 0.091 Uiso 1 1 calc GR . . . .
H31C H 0.024980 0.276443 0.681773 0.091 Uiso 1 1 calc GR . . . .
C32 C 0.7555(4) 0.7991(3) 0.1515(3) 0.0758(9) Uani 1 1 d . . . . .
C33 C 0.6401(3) 0.8137(3) 0.2131(3) 0.0909(11) Uani 1 1 d . . . . .
H33A H 0.567504 0.867371 0.166794 0.136 Uiso 1 1 calc GR . . . .
H33B H 0.643379 0.850811 0.274677 0.136 Uiso 1 1 calc GR . . . .
H33C H 0.631601 0.732786 0.239534 0.136 Uiso 1 1 calc GR . . . .

loop_
_atom_site_aniso_label
_atom_site_aniso_U_11
_atom_site_aniso_U_22
_atom_site_aniso_U_33
_atom_site_aniso_U_23
_atom_site_aniso_U_13
_atom_site_aniso_U_12
Cu1 0.02878(14) 0.02360(13) 0.02445(13) -0.00492(9) 0.00253(9) -0.01277(10)
O2 0.0485(9) 0.0423(9) 0.0250(7) -0.0073(6) 0.0036(6) -0.0259(7)
O6 0.0349(9) 0.0245(8) 0.0549(10) -0.0077(7) 0.0021(7) -0.0114(6)
O3 0.0483(9) 0.0486(9) 0.0245(7) -0.0102(6) 0.0044(6) -0.0270(8)
O5 0.0340(9) 0.0249(7) 0.0474(9) -0.0051(6) -0.0029(7) -0.0101(6)
O7 0.0349(9) 0.0425(9) 0.0480(9) -0.0116(7) 0.0090(7) -0.0208(7)
N1 0.0411(12) 0.0572(13) 0.0450(11) -0.0080(9) 0.0130(9) -0.0264(10)
O1 0.0641(13) 0.0525(11) 0.0671(13) 0.0129(9) 0.0223(10) -0.0159(10)
C14 0.0419(13) 0.0261(11) 0.0256(10) -0.0060(8) 0.0006(9) -0.0122(9)
O4 0.0868(15) 0.0637(13) 0.0747(14) -0.0272(10) -0.0106(11) -0.0364(11)
C15 0.0379(13) 0.0249(10) 0.0271(10) -0.0079(8) 0.0004(8) -0.0096(9)
C1 0.0489(14) 0.0408(12) 0.0229(10) -0.0083(9) 0.0017(9) -0.0231(11)
C29 0.0453(15) 0.0432(14) 0.0461(14) -0.0066(11) 0.0034(11) -0.0239(11)
C13 0.0500(14) 0.0443(13) 0.0229(11) -0.0100(9) 0.0003(9) -0.0173(11)
C2 0.0450(14) 0.0419(13) 0.0254(11) -0.0043(9) -0.0025(9) -0.0190(11)
C16 0.0332(12) 0.0253(11) 0.0434(12) -0.0062(9) -0.0054(9) -0.0077(9)
C17 0.0369(13) 0.0237(11) 0.0477(13) -0.0062(9) -0.0043(10) 0.0010(9)
C28 0.0354(13) 0.0227(11) 0.0585(15) -0.0031(10) -0.0029(11) -0.0045(9)
C8 0.0510(15) 0.0513(15) 0.0349(13) -0.0083(11) 0.0054(11) -0.0195(12)
C7 0.0488(15) 0.0471(14) 0.0375(13) -0.0013(10) 0.0041(11) -0.0161(12)
C3 0.0485(16) 0.0571(16) 0.0472(15) -0.0041(12) 0.0053(11) -0.0225(13)
C18 0.0436(15) 0.0395(14) 0.0637(17) -0.0075(12) 0.0015(12) -0.0064(11)
C23 0.0511(16) 0.0315(13) 0.080(2) -0.0114(13) -0.0082(14) -0.0124(11)
C22 0.0609(17) 0.0340(13) 0.0580(16) -0.0116(12) -0.0066(13) -0.0079(12)
C19 0.0569(19) 0.0478(17) 0.079(2) -0.0036(15) 0.0208(15) 0.0015(14)
C12 0.072(2) 0.0518(16) 0.0369(14) -0.0075(11) 0.0069(12) -0.0094(14)
C9 0.0599(19) 0.073(2) 0.0474(15) -0.0098(13) 0.0145(13) -0.0277(16)
C6 0.075(2) 0.0500(16) 0.0498(16) 0.0096(12) 0.0026(14) -0.0158(15)
C31 0.0557(17) 0.074(2) 0.0658(18) -0.0055(14) 0.0008(13) -0.0432(15)
C5 0.064(2) 0.0551(17) 0.0585(18) -0.0018(14) -0.0093(14) -0.0035(14)
C27 0.0593(18) 0.0427(15) 0.0716(19) -0.0054(13) 0.0086(14) -0.0152(13)
C10 0.0494(17) 0.093(2) 0.0468(16) -0.0228(16) 0.0100(12) -0.0177(16)
C11 0.064(2) 0.072(2) 0.0493(17) -0.0152(15) 0.0021(14) 0.0045(15)
C4 0.0455(17) 0.071(2) 0.0651(19) -0.0113(15) 0.0029(13) -0.0126(14)
C24 0.074(2) 0.0422(17) 0.125(3) -0.0191(18) -0.007(2) -0.0289(15)
N2 0.096(3) 0.109(3) 0.128(3) -0.020(2) 0.002(2) -0.044(2)
C32 0.082(3) 0.060(2) 0.087(3) 0.0008(17) -0.019(2) -0.0311(19)
C21 0.108(3) 0.0474(17) 0.0604(19) -0.0231(14) -0.0023(18) -0.0093(17)
C20 0.103(3) 0.0474(18) 0.065(2) -0.0092(15) 0.0278(19) 0.0066(18)
C25 0.074(2) 0.0396(17) 0.144(4) -0.002(2) 0.018(2) -0.0281(16)
C26 0.078(2) 0.0496(18) 0.099(3) 0.0113(17) 0.0228(19) -0.0205(16)
C30 0.076(2) 0.111(3) 0.092(2) -0.045(2) 0.0478(19) -0.045(2)
C33 0.090(3) 0.085(3) 0.095(3) 0.002(2) -0.004(2) -0.037(2)

loop_
_atom_type_symbol
_atom_type_description
_atom_type_scat_dispersion_real
_atom_type_scat_dispersion_imag
_atom_type_scat_source
C C 0.0033 0.0016 'International Tables Vol C Tables 4.2.6.8 and 6.1.1.4'
H H 0.0000 0.0000 'International Tables Vol C Tables 4.2.6.8 and 6.1.1.4'
Cu Cu 0.3201 1.2651 'International Tables Vol C Tables 4.2.6.8 and 6.1.1.4'
N N 0.0061 0.0033 'International Tables Vol C Tables 4.2.6.8 and 6.1.1.4'
O O 0.0106 0.0060 'International Tables Vol C Tables 4.2.6.8 and 6.1.1.4'

loop_
_geom_angle_atom_site_label_1
_geom_angle_atom_site_label_2
_geom_angle_atom_site_label_3
_geom_angle
_geom_angle_site_symmetry_1
_geom_angle_site_symmetry_3
O2 Cu1 Cu1 86.65(4) . 2_666
O2 Cu1 O6 88.78(6) . 2_666
O2 Cu1 O3 168.58(5) . 2_666
O2 Cu1 O5 89.81(6) . .
O2 Cu1 O7 100.71(6) . .
O6 Cu1 Cu1 81.19(4) 2_666 2_666
O6 Cu1 O3 90.75(6) 2_666 2_666
O6 Cu1 O7 92.30(6) 2_666 .
O3 Cu1 Cu1 82.00(4) 2_666 2_666
O3 Cu1 O7 90.71(6) 2_666 .
O5 Cu1 Cu1 87.36(4) . 2_666
O5 Cu1 O6 168.53(5) . 2_666
O5 Cu1 O3 88.39(6) . 2_666
O5 Cu1 O7 99.15(6) . .
O7 Cu1 Cu1 170.12(4) . 2_666
C14 O2 Cu1 120.01(12) . .
C15 O6 Cu1 125.88(14) . 2_666
C14 O3 Cu1 124.68(12) . 2_666
C15 O5 Cu1 119.59(12) . .
C29 O7 Cu1 117.40(13) . .
C29 N1 C31 120.8(2) . .
C29 N1 C30 122.2(2) . .
C30 N1 C31 117.1(2) . .
C8 O1 C7 119.30(18) . .
O2 C14 C1 116.32(17) . .
O3 C14 O2 126.44(18) . .
O3 C14 C1 117.20(17) . .
C23 O4 C22 117.05(19) . .
O6 C15 C16 115.04(18) . .
O5 C15 O6 125.95(18) . .
O5 C15 C16 119.00(16) . .
C14 C1 H1 108.0 . .
C13 C1 C14 112.42(17) . .
C13 C1 H1 108.0 . .
C13 C1 C2 111.66(17) . .
C2 C1 C14 108.55(16) . .
C2 C1 H1 108.0 . .
O7 C29 N1 124.8(2) . .
O7 C29 H29 117.6 . .
N1 C29 H29 117.6 . .
C8 C13 C1 121.6(2) . .
C8 C13 C12 117.2(2) . .
C12 C13 C1 121.2(2) . .
C7 C2 C1 121.5(2) . .
C3 C2 C1 121.70(19) . .
C3 C2 C7 116.8(2) . .
C15 C16 H16 107.5 . .
C17 C16 C15 109.74(16) . .
C17 C16 H16 107.5 . .
C28 C16 C15 114.50(17) . .
C28 C16 H16 107.5 . .
C28 C16 C17 109.82(17) . .
C18 C17 C16 122.1(2) . .
C22 C17 C16 120.3(2) . .
C22 C17 C18 117.6(2) . .
C23 C28 C16 120.0(2) . .
C23 C28 C27 118.2(2) . .
C27 C28 C16 121.7(2) . .
O1 C8 C13 123.0(2) . .
O1 C8 C9 115.3(2) . .
C13 C8 C9 121.6(2) . .
O1 C7 C2 122.8(2) . .
O1 C7 C6 115.5(2) . .
C2 C7 C6 121.7(2) . .
C2 C3 H3 118.8 . .
C4 C3 C2 122.4(2) . .
C4 C3 H3 118.8 . .
C17 C18 H18 119.3 . .
C19 C18 C17 121.4(3) . .
C19 C18 H18 119.3 . .
O4 C23 C24 116.6(3) . .
C28 C23 O4 122.1(2) . .
C28 C23 C24 121.3(3) . .
O4 C22 C21 117.0(2) . .
C17 C22 O4 121.8(2) . .
C17 C22 C21 121.2(3) . .
C18 C19 H19 120.2 . .
C20 C19 C18 119.6(3) . .
C20 C19 H19 120.2 . .
C13 C12 H12 119.2 . .
C13 C12 C11 121.6(2) . .
C11 C12 H12 119.2 . .
C8 C9 H9 120.2 . .
C10 C9 C8 119.7(3) . .
C10 C9 H9 120.2 . .
C7 C6 H6 120.0 . .
C5 C6 C7 120.0(2) . .
C5 C6 H6 120.0 . .
N1 C31 H31A 109.5 . .
N1 C31 H31B 109.5 . .
N1 C31 H31C 109.5 . .
H31A C31 H31B 109.5 . .
H31A C31 H31C 109.5 . .
H31B C31 H31C 109.5 . .
C6 C5 H5 120.1 . .
C6 C5 C4 119.7(3) . .
C4 C5 H5 120.1 . .
C28 C27 H27 119.5 . .
C28 C27 C26 121.0(3) . .
C26 C27 H27 119.5 . .
C9 C10 H10 119.8 . .
C9 C10 C11 120.3(3) . .
C11 C10 H10 119.8 . .
C12 C11 H11 120.2 . .
C10 C11 C12 119.6(3) . .
C10 C11 H11 120.2 . .
C3 C4 H4 120.3 . .
C5 C4 C3 119.4(3) . .
C5 C4 H4 120.3 . .
C23 C24 H24 120.3 . .
C25 C24 C23 119.3(3) . .
C25 C24 H24 120.3 . .
N2 C32 C33 178.5(4) . .
C22 C21 H21 120.3 . .
C20 C21 C22 119.4(3) . .
C20 C21 H21 120.3 . .
C19 C20 C21 120.8(3) . .
C19 C20 H20 119.6 . .
C21 C20 H20 119.6 . .
C24 C25 H25 119.7 . .
C24 C25 C26 120.6(3) . .
C26 C25 H25 119.7 . .
C27 C26 H26 120.2 . .
C25 C26 C27 119.5(3) . .
C25 C26 H26 120.2 . .
N1 C30 H30A 109.5 . .
N1 C30 H30B 109.5 . .
N1 C30 H30C 109.5 . .
H30A C30 H30B 109.5 . .
H30A C30 H30C 109.5 . .
H30B C30 H30C 109.5 . .
C32 C33 H33A 109.5 . .
C32 C33 H33B 109.5 . .
C32 C33 H33C 109.5 . .
H33A C33 H33B 109.5 . .
H33A C33 H33C 109.5 . .
H33B C33 H33C 109.5 . .

loop_
_geom_bond_atom_site_label_1
_geom_bond_atom_site_label_2
_geom_bond_distance
_geom_bond_site_symmetry_2
Cu1 Cu1 2.6295(4) 2_666
Cu1 O2 1.9592(13) .
Cu1 O6 1.9759(14) 2_666
Cu1 O3 1.9760(13) 2_666
Cu1 O5 1.9613(14) .
Cu1 O7 2.1556(14) .
O2 C14 1.255(2) .
O6 C15 1.260(2) .
O3 C14 1.255(2) .
O5 C15 1.251(2) .
O7 C29 1.237(3) .
N1 C29 1.316(3) .
N1 C31 1.454(3) .
N1 C30 1.450(3) .
O1 C8 1.375(3) .
O1 C7 1.377(3) .
C14 C1 1.535(3) .
O4 C23 1.379(3) .
O4 C22 1.381(3) .
C15 C16 1.533(3) .
C1 H1 0.9800 .
C1 C13 1.508(3) .
C1 C2 1.515(3) .
C29 H29 0.9300 .
C13 C8 1.379(3) .
C13 C12 1.381(3) .
C2 C7 1.381(3) .
C2 C3 1.381(3) .
C16 H16 0.9800 .
C16 C17 1.513(3) .
C16 C28 1.513(3) .
C17 C18 1.387(3) .
C17 C22 1.374(3) .
C28 C23 1.376(3) .
C28 C27 1.379(3) .
C8 C9 1.385(3) .
C7 C6 1.383(3) .
C3 H3 0.9300 .
C3 C4 1.378(3) .
C18 H18 0.9300 .
C18 C19 1.376(4) .
C23 C24 1.390(3) .
C22 C21 1.388(4) .
C19 H19 0.9300 .
C19 C20 1.358(4) .
C12 H12 0.9300 .
C12 C11 1.383(4) .
C9 H9 0.9300 .
C9 C10 1.358(4) .
C6 H6 0.9300 .
C6 C5 1.368(4) .
C31 H31A 0.9600 .
C31 H31B 0.9600 .
C31 H31C 0.9600 .
C5 H5 0.9300 .
C5 C4 1.375(4) .
C27 H27 0.9300 .
C27 C26 1.390(4) .
C10 H10 0.9300 .
C10 C11 1.367(4) .
C11 H11 0.9300 .
C4 H4 0.9300 .
C24 H24 0.9300 .
C24 C25 1.367(5) .
N2 C32 1.127(4) .
C32 C33 1.423(5) .
C21 H21 0.9300 .
C21 C20 1.367(4) .
C20 H20 0.9300 .
C25 H25 0.9300 .
C25 C26 1.368(5) .
C26 H26 0.9300 .
C30 H30A 0.9600 .
C30 H30B 0.9600 .
C30 H30C 0.9600 .
C33 H33A 0.9600 .
C33 H33B 0.9600 .
C33 H33C 0.9600 .
